data_4088561
loop_
_publ_author_name
'Zhang, Fanjun'
'Jia, Jiong'
'Dong, Shuli'
'Wang, Wenguang'
'Tung, Chen-Ho'

_publ_section_title
;
 Hydride Transfer from Iron(II) Hydride Compounds to NAD(P)+ Analogues
;
_journal_issue 8
_journal_name_full Organometallics
_journal_page_first 1151
_journal_paper_doi 10.1021/acs.organomet.6b00179
_journal_volume 35
_journal_year 2016
_chemical_formula_moiety 'C36 H64 Fe P2'
_chemical_formula_sum 'C36 H64 Fe P2'
_chemical_formula_weight 614.70
_space_group_crystal_system triclinic
_space_group_IT_number 2
_space_group_name_Hall '-P 1'
_space_group_name_H-M_alt 'P -1'
_symmetry_Int_Tables_number 2
_atom_sites_solution_primary iterative
_audit_creation_date 2015-04-03
_audit_creation_method
;
Olex2 1.2
(compiled 2015.01.26 svn.r3150 for OlexSys, GUI svn.r4998)
;
_cell_angle_alpha 99.1226(13)
_cell_angle_beta 100.2121(12)
_cell_angle_gamma 98.7086(12)
_cell_formula_units_Z 2
_cell_length_a 8.8911(2)
_cell_length_b 10.5130(3)
_cell_length_c 18.9627(5)
_cell_measurement_reflns_used 7236
_cell_measurement_temperature 173(2)
_cell_measurement_theta_max 30.576
_cell_measurement_theta_min 2.817
_cell_volume 1692.69(8)
_computing_molecular_graphics 'Olex2 (Dolomanov et al., 2009)'
_computing_publication_material 'Olex2 (Dolomanov et al., 2009)'
_computing_structure_refinement 'olex2.refine (Bourhis et al., 2015)'
_computing_structure_solution
;
Superflip (Palatinus & Chapuis, 2007;Palatinus & van der Lee, 2008;
Palatinus et al., 2012)
;
_diffrn_ambient_temperature 173.15
_diffrn_measured_fraction_theta_full 0.9945
_diffrn_measured_fraction_theta_max 0.9945
_diffrn_measurement_device_type 'Bruker APEXII'
_diffrn_radiation_type synchrotron
_diffrn_radiation_wavelength 0.71
_diffrn_reflns_av_R_equivalents 0.0658
_diffrn_reflns_av_unetI/netI 0.0887
_diffrn_reflns_limit_h_max 12
_diffrn_reflns_limit_h_min -12
_diffrn_reflns_limit_k_max 14
_diffrn_reflns_limit_k_min -15
_diffrn_reflns_limit_l_max 27
_diffrn_reflns_limit_l_min -27
_diffrn_reflns_number 29401
_diffrn_reflns_theta_full 24.9996
_diffrn_reflns_theta_max 25.00
_diffrn_reflns_theta_min 1.99
_exptl_absorpt_coefficient_mu 0.561
_exptl_crystal_density_diffrn 1.2060
_exptl_crystal_description block
_exptl_crystal_F_000 673.2996
_exptl_crystal_size_max 0.1
_exptl_crystal_size_mid 0.09
_exptl_crystal_size_min 0.08
_refine_diff_density_max 0.5092
_refine_diff_density_min -0.6048
_refine_diff_density_rms 0.1137
_refine_ls_d_res_high 0.8400
_refine_ls_d_res_low 10.2013
_refine_ls_goodness_of_fit_ref 0.9832
_refine_ls_hydrogen_treatment mixed
_refine_ls_matrix_type full
_refine_ls_number_constraints 94
_refine_ls_number_parameters 360
_refine_ls_number_reflns 5968
_refine_ls_number_restraints 0
_refine_ls_restrained_S_all 0.9832
_refine_ls_R_factor_all 0.0503
_refine_ls_R_factor_gt 0.0401
_refine_ls_shift/su_max 0.0007
_refine_ls_shift/su_mean 0.0000
_refine_ls_structure_factor_coef Fsqd
_refine_ls_weighting_details 'w=1/[\s^2^(Fo^2^)+(0.0818P)^2^] where P=(Fo^2^+2Fc^2^)/3'
_refine_ls_weighting_scheme calc
_refine_ls_wR_factor_gt 0.1150
_refine_ls_wR_factor_ref 0.1228
_reflns_Friedel_coverage 0.0
_reflns_limit_h_max 10
_reflns_limit_h_min -10
_reflns_limit_k_max 12
_reflns_limit_k_min -12
_reflns_limit_l_max 22
_reflns_limit_l_min 0
_reflns_number_gt 4967
_reflns_number_total 5968
_reflns_threshold_expression I>=2u(I)
_cod_data_source_file om6b00179_si_002.cif
_cod_data_source_block 4H
_cod_database_code 4088561
_olex2_refinement_description
;
1. Fixed Uiso
 At 1.2 times of:
  All C(H) groups, All C(H,H) groups
 At 1.5 times of:
  All C(H,H,H) groups
2.a Ternary CH refined with riding coordinates:
 C31(H31), C25(H25), C19(H19), C13(H13)
2.b Secondary CH2 refined with riding coordinates:
 C33(H33a,H33b), C34(H34a,H34b), C35(H35a,H35b), C36(H36a,H36b), C32(H32a,
 H32b), C30(H30a,H30b), C26(H26a,H26b), C27(H27a,H27b), C28(H28a,H28b),
 C29(H29a,H29b), C11(H11a,H11b), C12(H12a,H12b), C21(H21a,H21b), C22(H22a,H22b),
  C23(H23a,H23b), C24(H24a,H24b), C20(H20a,H20b), C15(H15a,H15b), C14(H14a,
 H14b), C18(H18a,H18b), C17(H17a,H17b), C16(H16a,H16b)
2.c Idealised Me refined as rotating group:
 C6(H6a,H6b,H6c), C10(H10a,H10b,H10c), C9(H9a,H9b,H9c), C7(H7a,H7b,H7c),
 C8(H8a,H8b,H8c)
;
_olex2_submission_special_instructions 'No special instructions were received'

loop_
_space_group_symop_id
_space_group_symop_operation_xyz
1 x,y,z
2 -x,-y,-z

loop_
_atom_site_label
_atom_site_type_symbol
_atom_site_fract_x
_atom_site_fract_y
_atom_site_fract_z
_atom_site_U_iso_or_equiv
_atom_site_adp_type
_atom_site_occupancy
_atom_site_refinement_flags_posn
Fe1 Fe 0.32316(4) 0.32268(3) 0.248773(18) 0.01417(13) Uani 1.000000 .
H H 0.378(3) 0.427(2) 0.2125(14) 0.023(7) Uiso 1.000000 .
P1 P 0.38034(7) 0.21184(6) 0.15356(3) 0.01326(16) Uani 1.000000 .
P2 P 0.57131(7) 0.36378(6) 0.29785(3) 0.01401(16) Uani 1.000000 .
C1 C 0.1686(3) 0.2242(2) 0.30707(14) 0.0202(6) Uani 1.000000 .
C2 C 0.0890(3) 0.2292(2) 0.23617(15) 0.0208(6) Uani 1.000000 .
C3 C 0.0983(3) 0.3626(2) 0.22865(14) 0.0187(5) Uani 1.000000 .
C4 C 0.1847(3) 0.4415(2) 0.29614(14) 0.0194(6) Uani 1.000000 .
C5 C 0.2288(3) 0.3561(2) 0.34389(14) 0.0198(6) Uani 1.000000 .
C6 C 0.1555(4) 0.1057(3) 0.34244(17) 0.0328(7) Uani 1.000000 .
H6a H 0.167(2) 0.0292(5) 0.3082(4) 0.0492(11) Uiso 1.000000 GR
H6b H 0.2375(14) 0.1211(8) 0.3864(6) 0.0492(11) Uiso 1.000000 GR
H6c H 0.0536(9) 0.0897(11) 0.3557(9) 0.0492(11) Uiso 1.000000 GR
C7 C -0.0122(3) 0.1115(3) 0.18427(16) 0.0303(7) Uani 1.000000 .
H7a H -0.0247(18) 0.1280(7) 0.1343(2) 0.0454(10) Uiso 1.000000 GR
H7b H 0.0367(11) 0.0346(5) 0.1875(7) 0.0454(10) Uiso 1.000000 GR
H7c H -0.1144(8) 0.0956(11) 0.1973(6) 0.0454(10) Uiso 1.000000 GR
C8 C 0.0156(3) 0.4153(3) 0.16665(16) 0.0306(7) Uani 1.000000 .
H8a H 0.0863(7) 0.4874(12) 0.1560(7) 0.0459(10) Uiso 1.000000 GR
H8b H -0.0183(19) 0.3454(5) 0.1233(3) 0.0459(10) Uiso 1.000000 GR
H8c H -0.0752(12) 0.4474(17) 0.1802(4) 0.0459(10) Uiso 1.000000 GR
C9 C 0.2008(4) 0.5880(3) 0.31554(17) 0.0316(7) Uani 1.000000 .
H9a H 0.2884(14) 0.6229(3) 0.3568(7) 0.0474(10) Uiso 1.000000 GR
H9b H 0.220(2) 0.6268(3) 0.2735(4) 0.0474(10) Uiso 1.000000 GR
H9c H 0.1050(9) 0.6098(3) 0.3290(10) 0.0474(10) Uiso 1.000000 GR
C10 C 0.3025(3) 0.3987(3) 0.42358(14) 0.0293(7) Uani 1.000000 .
H10a H 0.3554(18) 0.3303(8) 0.4403(3) 0.0439(10) Uiso 1.000000 GR
H10b H 0.3782(15) 0.4801(10) 0.43085(19) 0.0439(10) Uiso 1.000000 GR
H10c H 0.2220(4) 0.4134(17) 0.45157(18) 0.0439(10) Uiso 1.000000 GR
C11 C 0.6801(3) 0.2754(2) 0.23733(13) 0.0168(5) Uani 1.000000 .
H11a H 0.7845(3) 0.3285(2) 0.24200(13) 0.0202(6) Uiso 1.000000 R
H11b H 0.6936(3) 0.1912(2) 0.25239(13) 0.0202(6) Uiso 1.000000 R
C12 C 0.5931(3) 0.2493(2) 0.15822(13) 0.0174(5) Uani 1.000000 .
H12a H 0.6257(3) 0.1745(2) 0.13002(13) 0.0209(6) Uiso 1.000000 R
H12b H 0.6187(3) 0.3273(2) 0.13636(13) 0.0209(6) Uiso 1.000000 R
C13 C 0.3166(3) 0.2434(2) 0.05907(13) 0.0152(5) Uani 1.000000 .
H13 H 0.3897(3) 0.2091(2) 0.02962(13) 0.0182(6) Uiso 1.000000 R
C14 C 0.1530(3) 0.1739(2) 0.01894(13) 0.0192(5) Uani 1.000000 .
H14a H 0.1428(3) 0.0786(2) 0.01835(13) 0.0230(7) Uiso 1.000000 R
H14b H 0.0756(3) 0.2069(2) 0.04512(13) 0.0230(7) Uiso 1.000000 R
C15 C 0.1205(3) 0.1973(2) -0.05922(14) 0.0236(6) Uani 1.000000 .
H15a H 0.1936(3) 0.1589(2) -0.08627(14) 0.0284(7) Uiso 1.000000 R
H15b H 0.0135(3) 0.1528(2) -0.08382(14) 0.0284(7) Uiso 1.000000 R
C16 C 0.1381(3) 0.3430(3) -0.06109(15) 0.0275(6) Uani 1.000000 .
H16a H 0.1219(3) 0.3554(3) -0.11238(15) 0.0330(8) Uiso 1.000000 R
H16b H 0.0583(3) 0.3800(3) -0.03832(15) 0.0330(8) Uiso 1.000000 R
C17 C 0.2991(3) 0.4149(2) -0.02038(14) 0.0238(6) Uani 1.000000 .
H17a H 0.3780(3) 0.3851(2) -0.04670(14) 0.0285(7) Uiso 1.000000 R
H17b H 0.3060(3) 0.5101(2) -0.01914(14) 0.0285(7) Uiso 1.000000 R
C18 C 0.3340(3) 0.3903(2) 0.05763(13) 0.0191(6) Uani 1.000000 .
H18a H 0.2620(3) 0.4285(2) 0.08546(13) 0.0229(7) Uiso 1.000000 R
H18b H 0.4414(3) 0.4345(2) 0.08167(13) 0.0229(7) Uiso 1.000000 R
C19 C 0.3362(3) 0.0288(2) 0.13456(13) 0.0159(5) Uani 1.000000 .
H19 H 0.2202(3) 0.0042(2) 0.12306(13) 0.0191(6) Uiso 1.000000 R
C20 C 0.3899(3) -0.0271(2) 0.20199(14) 0.0219(6) Uani 1.000000 .
H20a H 0.5050(3) -0.0123(2) 0.21368(14) 0.0263(7) Uiso 1.000000 R
H20b H 0.3550(3) 0.0193(2) 0.24402(14) 0.0263(7) Uiso 1.000000 R
C21 C 0.3255(4) -0.1733(3) 0.19023(15) 0.0295(7) Uani 1.000000 .
H21a H 0.3654(4) -0.2074(3) 0.23428(15) 0.0354(8) Uiso 1.000000 R
H21b H 0.2107(4) -0.1877(3) 0.18261(15) 0.0354(8) Uiso 1.000000 R
C22 C 0.3727(4) -0.2480(3) 0.12400(17) 0.0346(7) Uani 1.000000 .
H22a H 0.4866(4) -0.2439(3) 0.13454(17) 0.0415(9) Uiso 1.000000 R
H22b H 0.3218(4) -0.3413(3) 0.11485(17) 0.0415(9) Uiso 1.000000 R
C23 C 0.3268(4) -0.1910(2) 0.05615(15) 0.0277(6) Uani 1.000000 .
H23a H 0.3674(4) -0.2361(2) 0.01562(15) 0.0333(8) Uiso 1.000000 R
H23b H 0.2120(4) -0.2067(2) 0.04146(15) 0.0333(8) Uiso 1.000000 R
C24 C 0.3901(3) -0.0442(2) 0.06951(14) 0.0229(6) Uani 1.000000 .
H24a H 0.3538(3) -0.0094(2) 0.02522(14) 0.0275(7) Uiso 1.000000 R
H24b H 0.5052(3) -0.0289(2) 0.07934(14) 0.0275(7) Uiso 1.000000 R
C25 C 0.6846(3) 0.5353(2) 0.31268(13) 0.0188(5) Uani 1.000000 .
H25 H 0.7971(3) 0.5300(2) 0.32656(13) 0.0225(7) Uiso 1.000000 R
C26 C 0.6653(3) 0.5964(2) 0.24395(14) 0.0238(6) Uani 1.000000 .
H26a H 0.6941(3) 0.5388(2) 0.20386(14) 0.0286(7) Uiso 1.000000 R
H26b H 0.5550(3) 0.6034(2) 0.22847(14) 0.0286(7) Uiso 1.000000 R
C27 C 0.7675(4) 0.7330(3) 0.25809(16) 0.0322(7) Uani 1.000000 .
H27a H 0.8783(4) 0.7250(3) 0.26940(16) 0.0386(8) Uiso 1.000000 R
H27b H 0.7498(4) 0.7711(3) 0.21348(16) 0.0386(8) Uiso 1.000000 R
C28 C 0.7314(4) 0.8239(3) 0.32127(16) 0.0333(7) Uani 1.000000 .
H28a H 0.8036(4) 0.9092(3) 0.33125(16) 0.0399(8) Uiso 1.000000 R
H28b H 0.6240(4) 0.8400(3) 0.30785(16) 0.0399(8) Uiso 1.000000 R
C29 C 0.7476(4) 0.7639(3) 0.38951(16) 0.0370(8) Uani 1.000000 .
H29a H 0.8580(4) 0.7582(3) 0.40632(16) 0.0444(9) Uiso 1.000000 R
H29b H 0.7162(4) 0.8213(3) 0.42879(16) 0.0444(9) Uiso 1.000000 R
C30 C 0.6476(4) 0.6272(2) 0.37522(15) 0.0299(7) Uani 1.000000 .
H30a H 0.5365(4) 0.6343(2) 0.36343(15) 0.0359(8) Uiso 1.000000 R
H30b H 0.6649(4) 0.5898(2) 0.42007(15) 0.0359(8) Uiso 1.000000 R
C31 C 0.6532(3) 0.3172(2) 0.38662(13) 0.0178(5) Uani 1.000000 .
H31 H 0.6160(3) 0.3722(2) 0.42562(13) 0.0213(6) Uiso 1.000000 R
C32 C 0.5873(3) 0.1744(2) 0.38713(14) 0.0224(6) Uani 1.000000 .
H32a H 0.4723(3) 0.1595(2) 0.37372(14) 0.0269(7) Uiso 1.000000 R
H32b H 0.6241(3) 0.1162(2) 0.35015(14) 0.0269(7) Uiso 1.000000 R
C33 C 0.6364(4) 0.1396(3) 0.46193(16) 0.0315(7) Uani 1.000000 .
H33a H 0.5931(4) 0.1932(3) 0.49834(16) 0.0378(8) Uiso 1.000000 R
H33b H 0.5938(4) 0.0462(3) 0.45999(16) 0.0378(8) Uiso 1.000000 R
C34 C 0.8118(4) 0.1636(3) 0.48537(16) 0.0332(7) Uani 1.000000 .
H34a H 0.8405(4) 0.1472(3) 0.53557(16) 0.0398(8) Uiso 1.000000 R
H34b H 0.8542(4) 0.1018(3) 0.45258(16) 0.0398(8) Uiso 1.000000 R
C35 C 0.8833(3) 0.3043(3) 0.48314(15) 0.0297(7) Uani 1.000000 .
H35a H 0.8533(3) 0.3652(3) 0.52137(15) 0.0356(8) Uiso 1.000000 R
H35b H 0.9981(3) 0.3146(3) 0.49420(15) 0.0356(8) Uiso 1.000000 R
C36 C 0.8313(3) 0.3409(3) 0.40923(14) 0.0239(6) Uani 1.000000 .
H36a H 0.8732(3) 0.2881(3) 0.37190(14) 0.0287(7) Uiso 1.000000 R
H36b H 0.8739(3) 0.4345(3) 0.41165(14) 0.0287(7) Uiso 1.000000 R

loop_
_atom_site_aniso_label
_atom_site_aniso_U_11
_atom_site_aniso_U_22
_atom_site_aniso_U_33
_atom_site_aniso_U_12
_atom_site_aniso_U_13
_atom_site_aniso_U_23
Fe1 0.0118(2) 0.0164(2) 0.0149(2) 0.00210(14) 0.00445(15) 0.00351(14)
P1 0.0127(3) 0.0137(3) 0.0138(3) 0.0017(2) 0.0036(3) 0.0039(2)
P2 0.0131(3) 0.0151(3) 0.0142(3) 0.0021(2) 0.0028(3) 0.0043(2)
C1 0.0150(14) 0.0238(13) 0.0260(14) 0.0047(11) 0.0105(11) 0.0090(11)
C2 0.0135(14) 0.0209(13) 0.0295(15) 0.0010(10) 0.0125(12) 0.0025(11)
C3 0.0108(13) 0.0261(13) 0.0231(14) 0.0074(10) 0.0075(11) 0.0077(11)
C4 0.0155(14) 0.0201(13) 0.0246(14) 0.0026(10) 0.0102(11) 0.0046(11)
C5 0.0161(14) 0.0262(13) 0.0211(14) 0.0054(11) 0.0111(11) 0.0066(11)
C6 0.0281(17) 0.0302(15) 0.0495(19) 0.0063(13) 0.0194(15) 0.0218(14)
C7 0.0189(15) 0.0319(15) 0.0364(17) -0.0026(12) 0.0109(13) -0.0029(13)
C8 0.0211(16) 0.0465(18) 0.0312(16) 0.0154(13) 0.0093(13) 0.0156(14)
C9 0.0353(18) 0.0210(14) 0.0426(18) 0.0081(12) 0.0167(14) 0.0060(12)
C10 0.0292(17) 0.0431(17) 0.0181(14) 0.0091(13) 0.0110(12) 0.0042(12)
C11 0.0127(13) 0.0223(13) 0.0173(13) 0.0036(10) 0.0057(10) 0.0059(10)
C12 0.0139(13) 0.0210(13) 0.0165(13) 0.0010(10) 0.0033(10) 0.0030(10)
C13 0.0162(14) 0.0158(12) 0.0132(12) 0.0003(10) 0.0042(10) 0.0033(10)
C14 0.0196(14) 0.0165(12) 0.0196(13) 0.0005(10) 0.0007(11) 0.0043(10)
C15 0.0222(15) 0.0241(13) 0.0215(14) 0.0018(11) -0.0010(12) 0.0035(11)
C16 0.0355(17) 0.0270(14) 0.0211(14) 0.0081(13) 0.0016(13) 0.0107(12)
C17 0.0314(17) 0.0204(13) 0.0204(14) 0.0027(11) 0.0051(12) 0.0091(11)
C18 0.0226(15) 0.0158(12) 0.0189(13) 0.0008(10) 0.0042(11) 0.0059(10)
C19 0.0166(14) 0.0147(12) 0.0175(13) 0.0034(10) 0.0046(11) 0.0044(10)
C20 0.0258(16) 0.0190(13) 0.0221(14) 0.0039(11) 0.0037(12) 0.0089(11)
C21 0.0356(18) 0.0220(14) 0.0325(16) 0.0026(12) 0.0047(14) 0.0147(12)
C22 0.0403(19) 0.0153(13) 0.0499(19) 0.0067(12) 0.0114(15) 0.0077(13)
C23 0.0332(17) 0.0203(13) 0.0301(16) 0.0042(12) 0.0133(13) -0.0010(12)
C24 0.0275(16) 0.0192(13) 0.0249(14) 0.0057(11) 0.0112(12) 0.0048(11)
C25 0.0152(14) 0.0189(12) 0.0215(13) 0.0006(10) 0.0010(11) 0.0073(10)
C26 0.0290(16) 0.0191(13) 0.0239(14) 0.0024(11) 0.0052(12) 0.0082(11)
C27 0.0327(18) 0.0254(14) 0.0379(17) -0.0028(12) 0.0041(14) 0.0158(13)
C28 0.0323(18) 0.0185(14) 0.0426(18) -0.0018(12) -0.0057(14) 0.0079(13)
C29 0.049(2) 0.0196(14) 0.0321(17) -0.0035(14) -0.0050(15) -0.0004(12)
C30 0.0438(19) 0.0200(13) 0.0221(14) -0.0010(13) 0.0041(13) 0.0019(11)
C31 0.0195(14) 0.0180(12) 0.0172(13) 0.0040(10) 0.0040(11) 0.0064(10)
C32 0.0208(15) 0.0230(13) 0.0222(14) 0.0001(11) 0.0017(12) 0.0078(11)
C33 0.0344(18) 0.0318(16) 0.0309(16) 0.0009(13) 0.0064(14) 0.0189(13)
C34 0.0353(18) 0.0364(16) 0.0307(16) 0.0075(14) 0.0018(14) 0.0194(14)
C35 0.0258(17) 0.0353(16) 0.0262(15) 0.0038(13) -0.0017(13) 0.0101(13)
C36 0.0176(15) 0.0278(14) 0.0248(14) 0.0009(11) -0.0009(11) 0.0098(12)

loop_
_atom_type_symbol
_atom_type_scat_dispersion_real
_atom_type_scat_dispersion_imag
_atom_type_scat_Cromer_Mann_a1
_atom_type_scat_Cromer_Mann_a2
_atom_type_scat_Cromer_Mann_a3
_atom_type_scat_Cromer_Mann_a4
_atom_type_scat_Cromer_Mann_b1
_atom_type_scat_Cromer_Mann_b2
_atom_type_scat_Cromer_Mann_b3
_atom_type_scat_Cromer_Mann_b4
_atom_type_scat_Cromer_Mann_c
_atom_type_scat_source
_atom_type_scat_dispersion_source
H 0.00000 0.00000 0.49300 0.32291 0.14019 0.04081 10.51090 26.12570 3.14236 57.79970 0.0030380000826 'International Tables Volume C Table 6.1.1.4 (pp. 500-502)' 'Henke, Gullikson and Davis, At. Data and Nucl. Data Tables, 1993, 54, 2'
C 0.00346 0.00161 2.31000 1.02000 1.58860 0.86500 20.84390 10.20750 0.56870 51.65120 0.215599998832 'International Tables Volume C Table 6.1.1.4 (pp. 500-502)' 'Henke, Gullikson and Davis, At. Data and Nucl. Data Tables, 1993, 54, 2'
Fe 0.35804 0.84774 11.76950 7.35730 3.52220 2.30450 4.76110 0.30720 15.35350 76.88050 1.03690004349 'International Tables Volume C Table 6.1.1.4 (pp. 500-502)' 'Henke, Gullikson and Davis, At. Data and Nucl. Data Tables, 1993, 54, 2'
P 0.10417 0.09652 6.43450 4.17910 1.78000 1.49080 1.90670 27.15700 0.52600 68.16450 1.11489999294 'International Tables Volume C Table 6.1.1.4 (pp. 500-502)' 'Henke, Gullikson and Davis, At. Data and Nucl. Data Tables, 1993, 54, 2'

loop_
_geom_angle_atom_site_label_1
_geom_angle_atom_site_label_2
_geom_angle_atom_site_label_3
_geom_angle
P2 Fe1 P1 87.44(3)
C1 Fe1 P1 119.18(7)
C1 Fe1 P2 117.05(7)
C2 Fe1 P1 99.31(7)
C2 Fe1 P2 154.48(8)
C2 Fe1 C1 38.69(10)
C3 Fe1 P1 112.83(7)
C3 Fe1 P2 155.56(7)
C3 Fe1 C1 66.03(10)
C3 Fe1 C2 39.56(10)
C4 Fe1 P1 150.79(8)
C4 Fe1 P2 116.92(8)
C4 Fe1 C1 65.85(9)
C4 Fe1 C2 66.08(10)
C4 Fe1 C3 39.93(10)
C5 Fe1 P1 157.73(7)
C5 Fe1 P2 100.25(7)
C5 Fe1 C1 38.89(9)
C5 Fe1 C2 65.27(10)
C5 Fe1 C3 66.30(10)
C5 Fe1 C4 39.37(10)
C12 P1 Fe1 109.92(8)
C13 P1 Fe1 122.30(8)
C13 P1 C12 97.32(11)
C19 P1 Fe1 120.55(8)
C19 P1 C12 103.04(11)
C19 P1 C13 99.92(10)
C11 P2 Fe1 110.44(8)
C25 P2 Fe1 119.68(8)
C25 P2 C11 100.23(11)
C31 P2 Fe1 123.28(8)
C31 P2 C11 99.56(11)
C31 P2 C25 99.70(11)
C2 C1 Fe1 69.17(13)
C5 C1 Fe1 69.24(13)
C5 C1 C2 107.2(2)
C6 C1 Fe1 138.44(18)
C6 C1 C2 125.3(2)
C6 C1 C5 125.8(2)
C1 C2 Fe1 72.14(14)
C3 C2 Fe1 69.02(14)
C3 C2 C1 109.1(2)
C7 C2 Fe1 133.54(18)
C7 C2 C1 123.4(2)
C7 C2 C3 126.6(3)
C2 C3 Fe1 71.42(14)
C4 C3 Fe1 70.31(14)
C4 C3 C2 107.3(2)
C8 C3 Fe1 129.93(17)
C8 C3 C2 127.7(2)
C8 C3 C4 124.5(2)
C3 C4 Fe1 69.76(13)
C5 C4 Fe1 71.40(14)
C5 C4 C3 107.8(2)
C9 C4 Fe1 131.88(18)
C9 C4 C3 124.5(2)
C9 C4 C5 126.9(2)
C1 C5 Fe1 71.86(13)
C4 C5 Fe1 69.22(13)
C4 C5 C1 108.6(2)
C10 C5 Fe1 132.58(18)
C10 C5 C1 125.6(2)
C10 C5 C4 125.0(2)
C12 C11 P2 110.49(16)
C11 C12 P1 110.00(16)
C14 C13 P1 115.81(16)
C18 C13 P1 112.13(16)
C18 C13 C14 109.4(2)
C15 C14 C13 110.8(2)
C16 C15 C14 111.4(2)
C17 C16 C15 110.4(2)
C18 C17 C16 111.4(2)
C17 C18 C13 111.6(2)
C20 C19 P1 111.96(17)
C24 C19 P1 118.08(16)
C24 C19 C20 109.04(19)
C21 C20 C19 111.4(2)
C22 C21 C20 110.9(2)
C23 C22 C21 111.4(2)
C24 C23 C22 111.5(2)
C23 C24 C19 111.0(2)
C26 C25 P2 113.54(17)
C30 C25 P2 112.80(17)
C30 C25 C26 109.2(2)
C27 C26 C25 111.2(2)
C28 C27 C26 111.3(2)
C29 C28 C27 110.6(2)
C30 C29 C28 111.5(2)
C29 C30 C25 112.1(2)
C32 C31 P2 110.80(17)
C36 C31 P2 116.34(16)
C36 C31 C32 109.2(2)
C33 C32 C31 111.6(2)
C34 C33 C32 111.1(2)
C35 C34 C33 111.1(2)
C36 C35 C34 112.4(2)
C35 C36 C31 111.4(2)

loop_
_geom_bond_atom_site_label_1
_geom_bond_atom_site_label_2
_geom_bond_distance
Fe1 P1 2.1712(7)
Fe1 P2 2.1855(7)
Fe1 C1 2.157(2)
Fe1 C2 2.118(2)
Fe1 C3 2.086(2)
Fe1 C4 2.094(2)
Fe1 C5 2.122(2)
P1 C12 1.856(2)
P1 C13 1.878(2)
P1 C19 1.868(2)
P2 C11 1.855(2)
P2 C25 1.880(2)
P2 C31 1.881(2)
C1 C2 1.417(4)
C1 C5 1.425(3)
C1 C6 1.505(3)
C2 C3 1.423(4)
C2 C7 1.507(4)
C3 C4 1.427(4)
C3 C8 1.501(4)
C4 C5 1.421(4)
C4 C9 1.505(3)
C5 C10 1.503(4)
C11 C12 1.522(3)
C13 C14 1.529(3)
C13 C18 1.534(3)
C14 C15 1.525(3)
C15 C16 1.523(4)
C16 C17 1.520(4)
C17 C18 1.528(3)
C19 C20 1.522(3)
C19 C24 1.537(3)
C20 C21 1.523(3)
C21 C22 1.531(4)
C22 C23 1.521(4)
C23 C24 1.525(3)
C25 C26 1.537(3)
C25 C30 1.524(4)
C26 C27 1.534(4)
C27 C28 1.523(4)
C28 C29 1.521(4)
C29 C30 1.527(4)
C31 C32 1.529(3)
C31 C36 1.536(4)
C32 C33 1.527(4)
C33 C34 1.514(4)
C34 C35 1.529(4)
C35 C36 1.524(4)
